data_1565191
loop_
_publ_author_name
'Lindh, Linnea'
'Gordivska, Olga'
'Persson, Samuel'
'Michaels, Hannes'
'Fan, Hao'
'Chabera, Pavel'
'Rosemann, Nils W.'
'Gupta, Arvind Kumar'
'Benesperi, Iacopo'
'Uhlig, Jens'
'Prakash, Om'
'Sheibani, Esmaeil'
'Kj&#x00E6;r, Kasper Skov'
'Boschloo, Gerrit'
'Yartsev, Arkady'
'Freitag, Marina'
'Lomoth, Reiner'
'Persson, Petter'
'W\"arnmark, Kenneth'

_publ_section_title
;
 &#x000D; Dye-Sensitized Solar Cells based on Fe N-heterocyclic Carbene
 Photosensitizers with Improved Rod-like Push-Pull Functionality&#x000D;
;
_journal_name_full 'Chemical Science'
_journal_paper_doi 10.1039/D1SC02963K
_journal_year 2021
_chemical_formula_moiety 'C41 H39 Fe N11 O4, 2(F6 P)'
_chemical_formula_sum 'C41 H39 F12 Fe N11 O4 P2'
_chemical_formula_weight 1095.62
_space_group_crystal_system monoclinic
_space_group_IT_number 14
_space_group_name_Hall '-P 2yn'
_space_group_name_H-M_alt 'P 1 21/n 1'
_atom_sites_solution_hydrogens geom
_atom_sites_solution_primary dual
_audit_creation_date 2021-03-17
_audit_creation_method
;
Olex2 1.3
(compiled 2020.11.12 svn.r5f609507 for OlexSys, GUI svn.r6272)
;
_audit_update_record
;
2021-03-17 deposited with the CCDC.	2021-11-11 downloaded from the CCDC.
;
_cell_angle_alpha 90
_cell_angle_beta 94.190(8)
_cell_angle_gamma 90
_cell_formula_units_Z 4
_cell_length_a 10.9020(9)
_cell_length_b 11.0376(8)
_cell_length_c 39.830(3)
_cell_measurement_reflns_used 2220
_cell_measurement_temperature 150
_cell_measurement_theta_max 17.2920
_cell_measurement_theta_min 3.7120
_cell_volume 4780.0(6)
_computing_cell_refinement 'CrysAlisPro 1.171.40.45a (Rigaku OD, 2019)'
_computing_data_collection 'CrysAlisPro 1.171.40.45a (Rigaku OD, 2019)'
_computing_data_reduction 'CrysAlisPro 1.171.40.45a (Rigaku OD, 2019)'
_computing_molecular_graphics 'Olex2 1.3 (Dolomanov et al., 2009)'
_computing_publication_material 'Olex2 1.3 (Dolomanov et al., 2009)'
_computing_structure_refinement 'SHELXL 2018/3 (Sheldrick, 2015)'
_computing_structure_solution 'SHELXT 2014/4 (Sheldrick, 2014)'
_diffrn_ambient_temperature 150
_diffrn_measured_fraction_theta_full 0.998
_diffrn_measured_fraction_theta_max 0.998
_diffrn_measurement_device_type 'Xcalibur, Eos'
_diffrn_radiation_type MoK\a
_diffrn_radiation_wavelength 0.71073
_diffrn_reflns_av_R_equivalents 0.2107
_diffrn_reflns_av_unetI/netI 0.2130
_diffrn_reflns_Laue_measured_fraction_full 0.998
_diffrn_reflns_Laue_measured_fraction_max 0.998
_diffrn_reflns_limit_h_max 12
_diffrn_reflns_limit_h_min -12
_diffrn_reflns_limit_k_max 13
_diffrn_reflns_limit_k_min -12
_diffrn_reflns_limit_l_max 46
_diffrn_reflns_limit_l_min -47
_diffrn_reflns_number 52223
_diffrn_reflns_point_group_measured_fraction_full 0.998
_diffrn_reflns_point_group_measured_fraction_max 0.998
_diffrn_reflns_theta_full 24.998
_diffrn_reflns_theta_max 24.998
_diffrn_reflns_theta_min 3.250
_exptl_absorpt_coefficient_mu 0.483
_exptl_absorpt_correction_T_max 1.00000
_exptl_absorpt_correction_T_min 0.72671
_exptl_absorpt_correction_type multi-scan
_exptl_absorpt_process_details SADABS
_exptl_crystal_colour 'metallic dark orange'
_exptl_crystal_colour_lustre metallic
_exptl_crystal_colour_modifier dark
_exptl_crystal_colour_primary orange
_exptl_crystal_density_diffrn 1.522
_exptl_crystal_description plate
_exptl_crystal_F_000 2232
_exptl_crystal_size_max 0.28
_exptl_crystal_size_mid 0.18
_exptl_crystal_size_min 0.1
_refine_diff_density_max 1.720
_refine_diff_density_min -0.659
_refine_diff_density_rms 0.109
_refine_ls_extinction_method none
_refine_ls_goodness_of_fit_ref 0.997
_refine_ls_hydrogen_treatment constr
_refine_ls_matrix_type full
_refine_ls_number_parameters 647
_refine_ls_number_reflns 8387
_refine_ls_number_restraints 79
_refine_ls_restrained_S_all 1.015
_refine_ls_R_factor_all 0.2068
_refine_ls_R_factor_gt 0.1165
_refine_ls_shift/su_max 0.001
_refine_ls_shift/su_mean 0.000
_refine_ls_structure_factor_coef Fsqd
_refine_ls_weighting_details 'w=1/[\s^2^(Fo^2^)+(0.1668P)^2^] where P=(Fo^2^+2Fc^2^)/3'
_refine_ls_weighting_scheme calc
_refine_ls_wR_factor_gt 0.2807
_refine_ls_wR_factor_ref 0.3436
_reflns_Friedel_coverage 0.000
_reflns_number_gt 3561
_reflns_number_total 8387
_reflns_threshold_expression 'I > 2\s(I)'
_cod_data_source_file d1sc02963k2.cif
_cod_data_source_block ag_sp_53r1_a
_cod_original_cell_volume 4780.1(7)
_cod_database_code 1565191
_shelx_shelxl_version_number 2018/3
_shelx_space_group_comment
;
The symmetry employed for this shelxl refinement is uniquely defined
by the following loop, which should always be used as a source of
symmetry information in preference to the above space-group names.
They are only intended as comments.
;
_shelx_estimated_absorpt_t_max 0.953
_shelx_estimated_absorpt_t_min 0.877
_olex2_refinement_description
;
1. Fixed Uiso
 At 1.2 times of:
  All C(H) groups
 At 1.5 times of:
  All C(H,H,H) groups, All O(H) groups
2. Restrained distances
 C39-C40
 1 with sigma of 0.02
3. Uiso/Uaniso restraints and constraints
Uanis(C41) \\sim Ueq: with sigma of 0.003 and sigma for terminal atoms of 0.006
Uanis(C38) \\sim Ueq, Uanis(C39) \\sim Ueq, Uanis(C40) \\sim Ueq, Uanis(C36)
\\sim Ueq, Uanis(C37) \\sim Ueq, Uanis(O4) \\sim Ueq: with sigma of 0.002 and
sigma for terminal atoms of 0.004
4. Rigid body (RIGU) restrains
 C40, C35, C36, C37, C38, C39
 with sigma for 1-2 distances of 0.004 and sigma for 1-3 distances of 0.004
 C40, C36, C37, C38
 with sigma for 1-2 distances of 0.004 and sigma for 1-3 distances of 0.004
5.a Aromatic/amide H refined with riding coordinates:
 C3(H3), C6(H6), C7(H7), C8(H8), C11(H11), C12(H12), C17(H17), C18(H18),
 C21(H21), C22(H22), C24(H24), C26(H26), C29(H29), C30(H30), C32(H32), C33(H33),
  C36(H36), C37(H37), C39(H39), C40(H40)
5.b Idealised Me refined as rotating group:
 C9(H9A,H9B,H9C), C13(H13A,H13B,H13C), C15(H15A,H15B,H15C), C20(H20A,H20B,
 H20C), C34(H34A,H34B,H34C), C41(H41A,H41B,H41C)
5.c Idealised tetrahedral OH refined as rotating group:
 O2(H2)
;
_smtbx_masks_void_probe_radius 0.2
_smtbx_masks_void_truncation_radius 1.2
_olex2_submission_special_instructions 'No special instructions were received'

loop_
_space_group_symop_operation_xyz
'x, y, z'
'-x+1/2, y+1/2, -z+1/2'
'-x, -y, -z'
'x-1/2, -y-1/2, z-1/2'

loop_
_atom_site_label
_atom_site_type_symbol
_atom_site_fract_x
_atom_site_fract_y
_atom_site_fract_z
_atom_site_U_iso_or_equiv
_atom_site_adp_type
_atom_site_occupancy
_atom_site_site_symmetry_order
_atom_site_calc_flag
_atom_site_refinement_flags_posn
_atom_site_refinement_flags_adp
_atom_site_refinement_flags_occupancy
_atom_site_disorder_assembly
_atom_site_disorder_group
Fe1 Fe 0.29700(12) 0.36588(11) 0.59500(3) 0.0379(5) Uani 1 1 d . . . . .
O1 O 0.1194(7) 0.5406(7) 0.43262(19) 0.065(2) Uani 1 1 d . . . . .
O2 O 0.2973(7) 0.6388(6) 0.44204(16) 0.0551(19) Uani 1 1 d . . . . .
H2 H 0.286397 0.653033 0.421322 0.083 Uiso 1 1 calc R U . . .
O3 O 0.7409(9) -0.1698(9) 0.7866(2) 0.107(3) Uani 1 1 d . . . . .
O4 O 0.0889(12) 0.2390(13) 0.8403(4) 0.167(5) Uani 1 1 d . U . . .
N1 N 0.2680(7) 0.4296(6) 0.55083(18) 0.0349(18) Uani 1 1 d . . . . .
N2 N 0.4323(7) 0.5486(6) 0.5651(2) 0.0381(19) Uani 1 1 d . . . . .
N3 N 0.5274(8) 0.5290(7) 0.6129(2) 0.050(2) Uani 1 1 d . . . . .
N4 N 0.1160(7) 0.2957(7) 0.5450(2) 0.047(2) Uani 1 1 d . . . . .
N5 N 0.0847(7) 0.1765(7) 0.5867(2) 0.044(2) Uani 1 1 d . . . . .
N6 N 0.4744(7) 0.1840(6) 0.56361(18) 0.0397(19) Uani 1 1 d . . . . .
N7 N 0.4562(7) 0.1751(7) 0.61697(19) 0.042(2) Uani 1 1 d . . . . .
N8 N 0.3233(6) 0.2990(6) 0.63945(16) 0.0281(16) Uani 1 1 d . . . . .
N9 N 0.1792(7) 0.4303(6) 0.65318(19) 0.042(2) Uani 1 1 d . . . . .
N10 N 0.1064(7) 0.5600(6) 0.61694(18) 0.041(2) Uani 1 1 d . . . . .
N11 N 0.3881(8) 0.1635(8) 0.7370(2) 0.054(2) Uani 1 1 d . . . . .
C1 C 0.2111(11) 0.5671(8) 0.4511(3) 0.046(3) Uani 1 1 d . . . . .
C2 C 0.2328(9) 0.5184(8) 0.4858(2) 0.041(2) Uani 1 1 d . . . . .
C3 C 0.3280(9) 0.5635(8) 0.5074(2) 0.040(2) Uani 1 1 d . . . . .
H3 H 0.381514 0.624525 0.500133 0.048 Uiso 1 1 calc R U . . .
C4 C 0.3434(9) 0.5168(8) 0.5404(2) 0.040(2) Uani 1 1 d . . . . .
C5 C 0.1791(8) 0.3859(8) 0.5295(2) 0.040(2) Uani 1 1 d . . . . .
C6 C 0.1573(8) 0.4292(8) 0.4968(2) 0.041(2) Uani 1 1 d . . . . .
H6 H 0.091708 0.397721 0.482380 0.050 Uiso 1 1 calc R U . . .
C7 C 0.5276(10) 0.6275(9) 0.5648(3) 0.053(3) Uani 1 1 d . . . . .
H7 H 0.547040 0.679101 0.546851 0.064 Uiso 1 1 calc R U . . .
C8 C 0.5891(10) 0.6172(9) 0.5953(3) 0.057(3) Uani 1 1 d . . . . .
H8 H 0.660231 0.661138 0.603315 0.068 Uiso 1 1 calc R U . . .
C9 C 0.5688(9) 0.4905(9) 0.6473(3) 0.054(3) Uani 1 1 d . . . . .
H9A H 0.602975 0.408480 0.646650 0.081 Uiso 1 1 calc R U . . .
H9B H 0.498844 0.490961 0.661417 0.081 Uiso 1 1 calc R U . . .
H9C H 0.632134 0.546415 0.656716 0.081 Uiso 1 1 calc R U . . .
C10 C 0.4310(9) 0.4816(8) 0.5953(2) 0.044(2) Uani 1 1 d . . . . .
C11 C 0.0186(9) 0.2260(10) 0.5338(3) 0.048(3) Uani 1 1 d . . . . .
H11 H -0.026566 0.230206 0.512474 0.058 Uiso 1 1 calc R U . . .
C12 C -0.0004(10) 0.1484(10) 0.5598(3) 0.058(3) Uani 1 1 d . . . . .
H12 H -0.060831 0.086320 0.559629 0.069 Uiso 1 1 calc R U . . .
C13 C 0.1012(11) 0.1055(9) 0.6165(3) 0.062(3) Uani 1 1 d . . . . .
H13A H 0.033331 0.047639 0.617165 0.094 Uiso 1 1 calc R U . . .
H13B H 0.102498 0.158676 0.636185 0.094 Uiso 1 1 calc R U . . .
H13C H 0.179275 0.061416 0.616539 0.094 Uiso 1 1 calc R U . . .
C14 C 0.1566(8) 0.2669(8) 0.5782(2) 0.038(2) Uani 1 1 d . . . . .
C15 C 0.0918(9) 0.6386(8) 0.5867(3) 0.051(3) Uani 1 1 d . . . . .
H15A H 0.170714 0.645201 0.576552 0.077 Uiso 1 1 calc R U . . .
H15B H 0.064675 0.719366 0.593248 0.077 Uiso 1 1 calc R U . . .
H15C H 0.030352 0.603279 0.570388 0.077 Uiso 1 1 calc R U . . .
C16 C 0.1862(8) 0.4690(8) 0.6197(2) 0.037(2) Uani 1 1 d . . . . .
C17 C 0.0470(9) 0.5810(10) 0.6464(3) 0.052(3) Uani 1 1 d . . . . .
H17 H -0.013040 0.641408 0.649706 0.062 Uiso 1 1 calc R U . . .
C18 C 0.0916(8) 0.4990(8) 0.6690(2) 0.042(2) Uani 1 1 d . . . . .
H18 H 0.068370 0.489245 0.691384 0.051 Uiso 1 1 calc R U . . .
C19 C 0.4123(8) 0.2350(7) 0.5877(2) 0.035(2) Uani 1 1 d . . . . .
C20 C 0.4555(10) 0.2148(9) 0.5284(2) 0.060(3) Uani 1 1 d . . . . .
H20A H 0.376639 0.181660 0.519180 0.090 Uiso 1 1 calc R U . . .
H20B H 0.522197 0.180609 0.516140 0.090 Uiso 1 1 calc R U . . .
H20C H 0.454756 0.303157 0.525842 0.090 Uiso 1 1 calc R U . . .
C21 C 0.5517(9) 0.0942(8) 0.5762(2) 0.044(2) Uani 1 1 d . . . . .
H21 H 0.603646 0.045337 0.563629 0.053 Uiso 1 1 calc R U . . .
C22 C 0.5405(9) 0.0881(8) 0.6095(3) 0.049(3) Uani 1 1 d . . . . .
H22 H 0.582712 0.034164 0.624902 0.059 Uiso 1 1 calc R U . . .
C23 C 0.4006(8) 0.2103(8) 0.6459(2) 0.036(2) Uani 1 1 d . . . . .
C24 C 0.4313(8) 0.1593(8) 0.6788(2) 0.042(2) Uani 1 1 d . . . . .
H24 H 0.492146 0.098364 0.682824 0.051 Uiso 1 1 calc R U . . .
C25 C 0.3630(9) 0.2079(8) 0.7047(2) 0.040(2) Uani 1 1 d . . . . .
C26 C 0.2768(9) 0.2963(9) 0.6970(2) 0.044(2) Uani 1 1 d . . . . .
H26 H 0.228357 0.326469 0.713999 0.053 Uiso 1 1 calc R U . . .
C27 C 0.2607(8) 0.3401(9) 0.6658(2) 0.039(2) Uani 1 1 d . . . . .
C28 C 0.4793(10) 0.0833(9) 0.7464(2) 0.043(3) Uani 1 1 d . . . . .
C29 C 0.4594(10) -0.0443(10) 0.7416(2) 0.052(3) Uani 1 1 d . . . . .
H29 H 0.386101 -0.071968 0.729703 0.062 Uiso 1 1 calc R U . . .
C30 C 0.5475(11) -0.1289(12) 0.7544(3) 0.067(3) Uani 1 1 d . . . . .
H30 H 0.535032 -0.213078 0.750557 0.081 Uiso 1 1 calc R U . . .
C31 C 0.6514(13) -0.0888(13) 0.7725(3) 0.074(4) Uani 1 1 d . . . . .
C32 C 0.6730(11) 0.0350(12) 0.7773(3) 0.071(4) Uani 1 1 d . . . . .
H32 H 0.745740 0.061918 0.789687 0.085 Uiso 1 1 calc R U . . .
C33 C 0.5889(12) 0.1167(11) 0.7642(3) 0.076(4) Uani 1 1 d . . . . .
H33 H 0.605761 0.200565 0.767360 0.092 Uiso 1 1 calc R U . . .
C34 C 0.7045(15) -0.2952(14) 0.7896(5) 0.148(8) Uani 1 1 d . . . . .
H34A H 0.709263 -0.335810 0.767859 0.221 Uiso 1 1 calc R U . . .
H34B H 0.619874 -0.299030 0.796320 0.221 Uiso 1 1 calc R U . . .
H34C H 0.759640 -0.335541 0.806618 0.221 Uiso 1 1 calc R U . . .
C35 C 0.3155(10) 0.2067(11) 0.7635(3) 0.067(3) Uani 1 1 d . . . . .
C36 C 0.2115(14) 0.1393(14) 0.7686(4) 0.106(4) Uani 1 1 d . U . . .
H36 H 0.195778 0.075314 0.752966 0.127 Uiso 1 1 calc R U . . .
C37 C 0.1253(16) 0.1490(15) 0.7929(4) 0.118(4) Uani 1 1 d . U . . .
H37 H 0.048820 0.108554 0.794256 0.142 Uiso 1 1 calc R U . . .
C38 C 0.1780(12) 0.2272(12) 0.8129(3) 0.082(3) Uani 1 1 d . U . . .
C39 C 0.2729(12) 0.3067(13) 0.8128(4) 0.094(4) Uani 1 1 d D U . . .
H39 H 0.286004 0.367089 0.829649 0.113 Uiso 1 1 calc R U . . .
C40 C 0.3476(13) 0.2951(14) 0.7874(4) 0.102(4) Uani 1 1 d D U . . .
H40 H 0.418371 0.344554 0.786027 0.122 Uiso 1 1 calc R U . . .
C41 C 0.1239(12) 0.3225(12) 0.8670(3) 0.091(4) Uani 1 1 d . U . . .
H41A H 0.189586 0.375441 0.859989 0.136 Uiso 1 1 calc R U . . .
H41B H 0.153333 0.277326 0.887142 0.136 Uiso 1 1 calc R U . . .
H41C H 0.052613 0.371698 0.871919 0.136 Uiso 1 1 calc R U . . .
P2 P 0.2548(3) -0.0887(3) 0.53076(8) 0.0606(9) Uani 1 1 d . . . . .
F7 F 0.3053(6) -0.2070(6) 0.55018(16) 0.082(2) Uani 1 1 d . . . . .
F8 F 0.2433(5) -0.1611(6) 0.49632(16) 0.0763(19) Uani 1 1 d . . . . .
F9 F 0.2700(6) -0.0147(6) 0.56443(18) 0.087(2) Uani 1 1 d . . . . .
F10 F 0.3956(6) -0.0528(6) 0.5238(2) 0.096(2) Uani 1 1 d . . . . .
F11 F 0.2115(7) 0.0302(6) 0.5125(2) 0.106(3) Uani 1 1 d . . . . .
F12 F 0.1214(6) -0.1247(6) 0.53795(17) 0.082(2) Uani 1 1 d . . . . .
P1 P 0.8057(4) -0.1054(3) 0.65652(11) 0.0879(13) Uani 1 1 d . . . . .
F1 F 0.7319(7) -0.1307(6) 0.6223(2) 0.108(3) Uani 1 1 d . . . . .
F2 F 0.9315(7) -0.1401(7) 0.6418(3) 0.130(3) Uani 1 1 d . . . . .
F3 F 0.7911(10) -0.2424(8) 0.6670(3) 0.161(4) Uani 1 1 d . . . . .
F4 F 0.8736(9) -0.0765(10) 0.6905(3) 0.170(5) Uani 1 1 d . . . . .
F5 F 0.6818(7) -0.0651(8) 0.67120(19) 0.108(3) Uani 1 1 d . . . . .
F6 F 0.8237(6) 0.0297(6) 0.6447(2) 0.100(3) Uani 1 1 d . . . . .

loop_
_atom_site_aniso_label
_atom_site_aniso_U_11
_atom_site_aniso_U_22
_atom_site_aniso_U_33
_atom_site_aniso_U_23
_atom_site_aniso_U_13
_atom_site_aniso_U_12
Fe1 0.0505(9) 0.0335(8) 0.0305(8) -0.0010(6) 0.0094(6) 0.0054(6)
O1 0.070(5) 0.076(6) 0.047(5) 0.007(4) -0.004(4) 0.007(4)
O2 0.084(5) 0.051(4) 0.031(4) 0.011(3) 0.011(4) -0.006(4)
O3 0.131(8) 0.103(8) 0.086(7) 0.029(6) -0.006(6) 0.048(7)
O4 0.167(5) 0.166(5) 0.168(5) 0.002(2) 0.012(2) -0.001(2)
N1 0.055(5) 0.023(4) 0.028(5) -0.001(3) 0.011(4) 0.008(4)
N2 0.041(5) 0.028(5) 0.046(6) 0.003(4) 0.012(4) -0.006(4)
N3 0.058(6) 0.048(5) 0.044(6) -0.015(4) 0.002(4) -0.005(4)
N4 0.052(6) 0.046(5) 0.045(6) 0.006(4) 0.007(4) 0.005(4)
N5 0.050(5) 0.046(5) 0.039(5) -0.016(4) 0.014(4) 0.006(4)
N6 0.061(5) 0.030(5) 0.031(5) -0.006(3) 0.019(4) 0.001(4)
N7 0.059(5) 0.035(5) 0.032(5) -0.008(4) 0.006(4) 0.004(4)
N8 0.028(4) 0.033(4) 0.024(4) 0.001(3) 0.005(3) 0.007(3)
N9 0.064(6) 0.029(5) 0.035(5) 0.003(3) 0.013(4) -0.011(4)
N10 0.068(6) 0.028(5) 0.028(5) 0.006(3) 0.006(4) 0.011(4)
N11 0.067(6) 0.066(6) 0.030(5) 0.015(4) 0.008(4) 0.025(5)
C1 0.069(8) 0.026(6) 0.045(7) -0.003(5) 0.007(6) 0.006(5)
C2 0.058(7) 0.038(6) 0.027(6) 0.006(4) 0.013(5) 0.002(5)
C3 0.062(7) 0.023(5) 0.037(6) 0.008(4) 0.015(5) -0.006(4)
C4 0.049(6) 0.027(5) 0.045(7) -0.003(4) 0.016(5) 0.008(4)
C5 0.037(6) 0.041(6) 0.041(7) -0.003(5) 0.007(5) 0.013(5)
C6 0.035(6) 0.040(6) 0.050(7) -0.009(5) 0.005(5) 0.011(4)
C7 0.086(8) 0.046(7) 0.028(6) -0.005(5) 0.003(6) -0.001(6)
C8 0.058(7) 0.039(7) 0.074(9) -0.014(6) 0.017(6) -0.011(5)
C9 0.045(7) 0.060(7) 0.055(8) -0.016(5) -0.012(5) -0.003(5)
C10 0.053(7) 0.036(6) 0.041(7) -0.013(5) 0.000(5) 0.002(5)
C11 0.039(6) 0.064(7) 0.042(7) -0.005(5) 0.002(5) 0.013(5)
C12 0.064(8) 0.050(7) 0.060(8) -0.017(6) 0.008(6) 0.000(6)
C13 0.105(9) 0.034(6) 0.051(7) 0.017(5) 0.023(6) -0.005(6)
C14 0.022(5) 0.037(6) 0.055(7) -0.008(5) 0.011(4) 0.012(4)
C15 0.058(7) 0.031(6) 0.065(8) 0.016(5) 0.006(5) 0.008(5)
C16 0.033(5) 0.047(6) 0.028(6) -0.008(4) -0.003(4) -0.002(4)
C17 0.056(7) 0.059(7) 0.042(7) -0.007(5) 0.012(5) 0.012(5)
C18 0.052(6) 0.042(6) 0.035(6) -0.004(5) 0.011(5) 0.007(5)
C19 0.061(6) 0.023(5) 0.024(5) -0.009(4) 0.013(4) 0.002(4)
C20 0.097(9) 0.056(7) 0.029(6) -0.014(5) 0.017(6) 0.010(6)
C21 0.052(7) 0.041(6) 0.040(7) -0.013(5) 0.009(5) 0.006(5)
C22 0.061(7) 0.026(6) 0.061(8) 0.000(5) 0.012(6) 0.003(5)
C23 0.040(6) 0.037(6) 0.033(6) 0.004(4) 0.014(4) 0.001(4)
C24 0.048(6) 0.044(6) 0.035(6) 0.020(4) 0.003(5) -0.003(5)
C25 0.049(6) 0.032(6) 0.042(7) -0.005(4) 0.017(5) 0.001(5)
C26 0.054(6) 0.057(7) 0.023(6) -0.011(5) 0.005(4) 0.003(5)
C27 0.035(6) 0.053(7) 0.028(6) -0.002(4) 0.005(4) 0.005(5)
C28 0.066(7) 0.044(6) 0.019(5) 0.013(4) -0.008(5) -0.017(5)
C29 0.052(7) 0.065(8) 0.038(7) -0.006(5) 0.000(5) -0.011(6)
C30 0.074(9) 0.081(9) 0.048(8) -0.007(7) 0.017(6) 0.006(7)
C31 0.090(10) 0.085(11) 0.049(8) 0.001(7) 0.023(7) 0.017(8)
C32 0.086(9) 0.075(9) 0.047(8) -0.007(6) -0.023(6) 0.024(7)
C33 0.105(11) 0.066(9) 0.058(8) 0.019(6) 0.004(7) -0.007(8)
C34 0.133(15) 0.079(12) 0.24(2) 0.066(13) 0.060(14) 0.044(10)
C35 0.053(6) 0.089(8) 0.055(7) 0.022(5) -0.016(5) 0.034(5)
C36 0.106(4) 0.106(4) 0.106(4) 0.002(2) 0.009(2) 0.001(2)
C37 0.118(4) 0.119(4) 0.117(4) 0.000(2) 0.010(2) -0.002(2)
C38 0.082(4) 0.082(4) 0.080(4) 0.004(2) 0.006(2) 0.004(2)
C39 0.094(4) 0.094(4) 0.093(4) 0.001(2) 0.005(2) 0.003(2)
C40 0.101(4) 0.103(4) 0.101(4) -0.001(2) 0.007(2) 0.001(2)
C41 0.103(6) 0.084(6) 0.083(6) -0.015(5) -0.016(5) 0.020(5)
P2 0.069(2) 0.0421(18) 0.072(2) -0.0060(15) 0.0176(17) 0.0097(15)
F7 0.114(6) 0.058(4) 0.074(5) -0.016(3) 0.008(4) 0.028(4)
F8 0.069(4) 0.096(5) 0.063(5) -0.007(4) -0.004(3) 0.002(4)
F9 0.110(6) 0.061(4) 0.096(6) -0.028(4) 0.040(4) -0.006(4)
F10 0.071(5) 0.084(5) 0.135(7) -0.046(5) 0.033(4) 0.001(4)
F11 0.121(6) 0.077(5) 0.126(7) 0.024(5) 0.046(5) 0.043(5)
F12 0.064(4) 0.094(5) 0.089(5) -0.004(4) 0.009(4) -0.015(4)
P1 0.099(3) 0.052(2) 0.108(3) 0.001(2) -0.023(3) 0.017(2)
F1 0.135(7) 0.071(5) 0.111(7) -0.023(4) -0.029(5) -0.001(4)
F2 0.087(6) 0.088(6) 0.219(11) 0.006(6) 0.025(6) 0.029(5)
F3 0.231(11) 0.082(7) 0.165(10) 0.058(6) -0.012(8) 0.015(7)
F4 0.153(9) 0.183(10) 0.160(10) -0.073(8) -0.080(8) 0.065(7)
F5 0.109(6) 0.128(7) 0.089(6) 0.023(5) 0.023(5) 0.019(5)
F6 0.099(6) 0.039(4) 0.162(8) 0.007(4) 0.007(5) 0.002(4)

loop_
_atom_type_symbol
_atom_type_description
_atom_type_scat_dispersion_real
_atom_type_scat_dispersion_imag
_atom_type_scat_source
C C 0.0033 0.0016 'International Tables Vol C Tables 4.2.6.8 and 6.1.1.4'
H H 0.0000 0.0000 'International Tables Vol C Tables 4.2.6.8 and 6.1.1.4'
F F 0.0171 0.0103 'International Tables Vol C Tables 4.2.6.8 and 6.1.1.4'
Fe Fe 0.3463 0.8444 'International Tables Vol C Tables 4.2.6.8 and 6.1.1.4'
N N 0.0061 0.0033 'International Tables Vol C Tables 4.2.6.8 and 6.1.1.4'
O O 0.0106 0.0060 'International Tables Vol C Tables 4.2.6.8 and 6.1.1.4'
P P 0.1023 0.0942 'International Tables Vol C Tables 4.2.6.8 and 6.1.1.4'

loop_
_geom_angle_atom_site_label_1
_geom_angle_atom_site_label_2
_geom_angle_atom_site_label_3
_geom_angle
_geom_angle_site_symmetry_1
_geom_angle_site_symmetry_3
_geom_angle_publ_flag
N1 Fe1 N8 178.7(3) . . ?
N1 Fe1 C10 80.6(4) . . ?
N1 Fe1 C14 79.5(4) . . ?
N1 Fe1 C16 100.5(3) . . ?
N1 Fe1 C19 101.6(3) . . ?
N8 Fe1 C10 100.7(4) . . ?
N8 Fe1 C14 99.2(4) . . ?
N8 Fe1 C16 79.5(3) . . ?
N8 Fe1 C19 78.4(3) . . ?
C10 Fe1 C14 159.9(4) . . ?
C10 Fe1 C16 96.0(4) . . ?
C10 Fe1 C19 89.8(4) . . ?
C14 Fe1 C16 90.0(3) . . ?
C19 Fe1 C14 91.8(4) . . ?
C19 Fe1 C16 157.8(4) . . ?
C1 O2 H2 109.5 . . ?
C31 O3 C34 117.0(12) . . ?
C41 O4 C38 116.0(13) . . ?
C4 N1 Fe1 119.0(6) . . ?
C5 N1 Fe1 121.4(6) . . ?
C5 N1 C4 119.5(8) . . ?
C4 N2 C10 115.2(8) . . ?
C7 N2 C4 131.0(8) . . ?
C7 N2 C10 113.6(8) . . ?
C8 N3 C9 122.7(8) . . ?
C10 N3 C8 113.7(9) . . ?
C10 N3 C9 123.6(9) . . ?
C5 N4 C14 116.9(8) . . ?
C11 N4 C5 131.6(9) . . ?
C11 N4 C14 111.5(8) . . ?
C12 N5 C13 123.5(9) . . ?
C14 N5 C12 110.1(9) . . ?
C14 N5 C13 125.8(9) . . ?
C19 N6 C20 123.6(8) . . ?
C19 N6 C21 111.8(8) . . ?
C21 N6 C20 124.4(8) . . ?
C19 N7 C23 114.5(7) . . ?
C22 N7 C19 110.1(8) . . ?
C22 N7 C23 135.2(8) . . ?
C23 N8 Fe1 121.4(6) . . ?
C23 N8 C27 116.6(7) . . ?
C27 N8 Fe1 121.9(6) . . ?
C18 N9 C16 110.3(7) . . ?
C27 N9 C16 118.5(7) . . ?
C27 N9 C18 131.1(8) . . ?
C16 N10 C15 122.8(8) . . ?
C16 N10 C17 113.3(8) . . ?
C17 N10 C15 123.7(8) . . ?
C25 N11 C35 118.7(8) . . ?
C28 N11 C25 125.1(8) . . ?
C28 N11 C35 116.2(8) . . ?
O1 C1 O2 123.4(10) . . ?
O1 C1 C2 122.5(10) . . ?
O2 C1 C2 114.1(9) . . ?
C3 C2 C1 120.5(9) . . ?
C6 C2 C1 119.8(9) . . ?
C6 C2 C3 119.7(8) . . ?
C2 C3 H3 120.7 . . ?
C2 C3 C4 118.6(8) . . ?
C4 C3 H3 120.7 . . ?
N1 C4 N2 111.9(8) . . ?
N1 C4 C3 121.0(9) . . ?
N2 C4 C3 127.1(9) . . ?
N1 C5 N4 109.9(8) . . ?
N1 C5 C6 122.6(9) . . ?
N4 C5 C6 127.5(9) . . ?
C2 C6 C5 118.6(9) . . ?
C2 C6 H6 120.7 . . ?
C5 C6 H6 120.7 . . ?
N2 C7 H7 127.3 . . ?
C8 C7 N2 105.5(9) . . ?
C8 C7 H7 127.3 . . ?
N3 C8 H8 126.7 . . ?
C7 C8 N3 106.5(9) . . ?
C7 C8 H8 126.7 . . ?
N3 C9 H9A 109.5 . . ?
N3 C9 H9B 109.5 . . ?
N3 C9 H9C 109.5 . . ?
H9A C9 H9B 109.5 . . ?
H9A C9 H9C 109.5 . . ?
H9B C9 H9C 109.5 . . ?
N2 C10 Fe1 113.1(6) . . ?
N3 C10 Fe1 146.1(8) . . ?
N3 C10 N2 100.7(8) . . ?
N4 C11 H11 127.4 . . ?
N4 C11 C12 105.2(9) . . ?
C12 C11 H11 127.4 . . ?
N5 C12 H12 125.9 . . ?
C11 C12 N5 108.1(10) . . ?
C11 C12 H12 125.9 . . ?
N5 C13 H13A 109.5 . . ?
N5 C13 H13B 109.5 . . ?
N5 C13 H13C 109.5 . . ?
H13A C13 H13B 109.5 . . ?
H13A C13 H13C 109.5 . . ?
H13B C13 H13C 109.5 . . ?
N4 C14 Fe1 112.4(7) . . ?
N5 C14 Fe1 142.6(8) . . ?
N5 C14 N4 105.0(8) . . ?
N10 C15 H15A 109.5 . . ?
N10 C15 H15B 109.5 . . ?
N10 C15 H15C 109.5 . . ?
H15A C15 H15B 109.5 . . ?
H15A C15 H15C 109.5 . . ?
H15B C15 H15C 109.5 . . ?
N9 C16 Fe1 112.0(6) . . ?
N10 C16 Fe1 144.6(7) . . ?
N10 C16 N9 103.2(7) . . ?
N10 C17 H17 126.8 . . ?
C18 C17 N10 106.5(9) . . ?
C18 C17 H17 126.8 . . ?
N9 C18 H18 126.7 . . ?
C17 C18 N9 106.7(8) . . ?
C17 C18 H18 126.7 . . ?
N6 C19 Fe1 141.6(7) . . ?
N6 C19 N7 103.8(7) . . ?
N7 C19 Fe1 114.3(6) . . ?
N6 C20 H20A 109.5 . . ?
N6 C20 H20B 109.5 . . ?
N6 C20 H20C 109.5 . . ?
H20A C20 H20B 109.5 . . ?
H20A C20 H20C 109.5 . . ?
H20B C20 H20C 109.5 . . ?
N6 C21 H21 126.3 . . ?
C22 C21 N6 107.4(8) . . ?
C22 C21 H21 126.3 . . ?
N7 C22 H22 126.6 . . ?
C21 C22 N7 106.8(9) . . ?
C21 C22 H22 126.6 . . ?
N7 C23 C24 123.7(8) . . ?
N8 C23 N7 111.0(8) . . ?
N8 C23 C24 125.2(8) . . ?
C23 C24 H24 122.8 . . ?
C25 C24 C23 114.4(8) . . ?
C25 C24 H24 122.8 . . ?
N11 C25 C24 117.6(8) . . ?
C26 C25 N11 123.0(8) . . ?
C26 C25 C24 119.5(9) . . ?
C25 C26 H26 119.7 . . ?
C27 C26 C25 120.5(9) . . ?
C27 C26 H26 119.7 . . ?
N8 C27 N9 107.5(8) . . ?
C26 C27 N8 123.7(9) . . ?
C26 C27 N9 128.8(8) . . ?
N11 C28 C29 120.0(9) . . ?
N11 C28 C33 123.2(10) . . ?
C33 C28 C29 116.3(10) . . ?
C28 C29 H29 119.7 . . ?
C30 C29 C28 120.7(10) . . ?
C30 C29 H29 119.7 . . ?
C29 C30 H30 120.3 . . ?
C31 C30 C29 119.4(12) . . ?
C31 C30 H30 120.3 . . ?
C30 C31 O3 121.7(13) . . ?
C30 C31 C32 120.9(12) . . ?
C32 C31 O3 117.4(13) . . ?
C31 C32 H32 120.3 . . ?
C33 C32 C31 119.5(12) . . ?
C33 C32 H32 120.3 . . ?
C28 C33 H33 118.4 . . ?
C32 C33 C28 123.2(12) . . ?
C32 C33 H33 118.4 . . ?
O3 C34 H34A 109.5 . . ?
O3 C34 H34B 109.5 . . ?
O3 C34 H34C 109.5 . . ?
H34A C34 H34B 109.5 . . ?
H34A C34 H34C 109.5 . . ?
H34B C34 H34C 109.5 . . ?
C36 C35 N11 115.4(12) . . ?
C36 C35 C40 116.3(13) . . ?
C40 C35 N11 127.4(12) . . ?
C35 C36 H36 114.3 . . ?
C35 C36 C37 131.3(16) . . ?
C37 C36 H36 114.3 . . ?
C36 C37 H37 129.6 . . ?
C38 C37 C36 100.7(16) . . ?
C38 C37 H37 129.6 . . ?
C37 C38 O4 102.8(14) . . ?
C37 C38 C39 138.0(16) . . ?
C39 C38 O4 118.3(13) . . ?
C38 C39 H39 121.9 . . ?
C40 C39 C38 116.3(15) . . ?
C40 C39 H39 121.9 . . ?
C35 C40 H40 121.8 . . ?
C39 C40 C35 116.4(15) . . ?
C39 C40 H40 121.8 . . ?
O4 C41 H41A 109.5 . . ?
O4 C41 H41B 109.5 . . ?
O4 C41 H41C 109.5 . . ?
H41A C41 H41B 109.5 . . ?
H41A C41 H41C 109.5 . . ?
H41B C41 H41C 109.5 . . ?
F7 P2 F10 89.2(4) . . ?
F8 P2 F7 90.6(4) . . ?
F8 P2 F10 89.5(4) . . ?
F9 P2 F7 90.0(4) . . ?
F9 P2 F8 178.1(4) . . ?
F9 P2 F10 88.7(4) . . ?
F11 P2 F7 177.1(5) . . ?
F11 P2 F8 91.0(4) . . ?
F11 P2 F9 88.3(4) . . ?
F11 P2 F10 88.4(4) . . ?
F12 P2 F7 89.8(4) . . ?
F12 P2 F8 90.8(4) . . ?
F12 P2 F9 91.0(4) . . ?
F12 P2 F10 178.9(5) . . ?
F12 P2 F11 92.6(4) . . ?
F1 P1 F2 92.3(6) . . ?
F1 P1 F3 90.2(5) . . ?
F1 P1 F5 88.5(5) . . ?
F1 P1 F6 88.7(4) . . ?
F2 P1 F3 88.4(6) . . ?
F2 P1 F6 89.4(5) . . ?
F3 P1 F6 177.5(6) . . ?
F4 P1 F1 177.4(6) . . ?
F4 P1 F2 90.1(6) . . ?
F4 P1 F3 91.1(6) . . ?
F4 P1 F5 89.2(6) . . ?
F4 P1 F6 90.2(6) . . ?
F5 P1 F2 177.6(5) . . ?
F5 P1 F3 93.8(6) . . ?
F5 P1 F6 88.4(4) . . ?

loop_
_geom_bond_atom_site_label_1
_geom_bond_atom_site_label_2
_geom_bond_distance
_geom_bond_site_symmetry_2
_geom_bond_publ_flag
Fe1 N1 1.899(7) . ?
Fe1 N8 1.920(7) . ?
Fe1 C10 1.940(10) . ?
Fe1 C14 1.958(9) . ?
Fe1 C16 1.975(9) . ?
Fe1 C19 1.951(8) . ?
O1 C1 1.232(11) . ?
O2 H2 0.8400 . ?
O2 C1 1.299(11) . ?
O3 C31 1.411(14) . ?
O3 C34 1.446(17) . ?
O4 C38 1.519(17) . ?
O4 C41 1.436(16) . ?
N1 C4 1.351(11) . ?
N1 C5 1.332(11) . ?
N2 C4 1.377(11) . ?
N2 C7 1.357(12) . ?
N2 C10 1.413(12) . ?
N3 C8 1.399(12) . ?
N3 C9 1.473(12) . ?
N3 C10 1.327(11) . ?
N4 C5 1.380(12) . ?
N4 C11 1.360(12) . ?
N4 C14 1.402(11) . ?
N5 C12 1.398(12) . ?
N5 C13 1.422(12) . ?
N5 C14 1.328(11) . ?
N6 C19 1.338(10) . ?
N6 C20 1.445(11) . ?
N6 C21 1.372(11) . ?
N7 C19 1.395(11) . ?
N7 C22 1.377(11) . ?
N7 C23 1.397(11) . ?
N8 C23 1.305(10) . ?
N8 C27 1.368(10) . ?
N9 C16 1.407(11) . ?
N9 C18 1.404(11) . ?
N9 C27 1.402(11) . ?
N10 C15 1.483(11) . ?
N10 C16 1.328(11) . ?
N10 C17 1.400(11) . ?
N11 C25 1.386(11) . ?
N11 C28 1.364(12) . ?
N11 C35 1.443(13) . ?
C1 C2 1.487(13) . ?
C2 C3 1.392(13) . ?
C2 C6 1.376(12) . ?
C3 H3 0.9500 . ?
C3 C4 1.409(12) . ?
C5 C6 1.391(12) . ?
C6 H6 0.9500 . ?
C7 H7 0.9500 . ?
C7 C8 1.350(14) . ?
C8 H8 0.9500 . ?
C9 H9A 0.9800 . ?
C9 H9B 0.9800 . ?
C9 H9C 0.9800 . ?
C11 H11 0.9500 . ?
C11 C12 1.374(14) . ?
C12 H12 0.9500 . ?
C13 H13A 0.9800 . ?
C13 H13B 0.9800 . ?
C13 H13C 0.9800 . ?
C15 H15A 0.9800 . ?
C15 H15B 0.9800 . ?
C15 H15C 0.9800 . ?
C17 H17 0.9500 . ?
C17 C18 1.344(13) . ?
C18 H18 0.9500 . ?
C20 H20A 0.9800 . ?
C20 H20B 0.9800 . ?
C20 H20C 0.9800 . ?
C21 H21 0.9500 . ?
C21 C22 1.342(13) . ?
C22 H22 0.9500 . ?
C23 C24 1.442(12) . ?
C24 H24 0.9500 . ?
C24 C25 1.420(13) . ?
C25 C26 1.374(12) . ?
C26 H26 0.9500 . ?
C26 C27 1.334(12) . ?
C28 C29 1.436(13) . ?
C28 C33 1.393(15) . ?
C29 H29 0.9500 . ?
C29 C30 1.407(14) . ?
C30 H30 0.9500 . ?
C30 C31 1.370(16) . ?
C31 C32 1.397(16) . ?
C32 H32 0.9500 . ?
C32 C33 1.363(15) . ?
C33 H33 0.9500 . ?
C34 H34A 0.9800 . ?
C34 H34B 0.9800 . ?
C34 H34C 0.9800 . ?
C35 C36 1.384(17) . ?
C35 C40 1.391(17) . ?
C36 H36 0.9500 . ?
C36 C37 1.40(2) . ?
C37 H37 0.9500 . ?
C37 C38 1.281(18) . ?
C38 C39 1.356(17) . ?
C39 H39 0.9500 . ?
C39 C40 1.349(14) . ?
C40 H40 0.9500 . ?
C41 H41A 0.9800 . ?
C41 H41B 0.9800 . ?
C41 H41C 0.9800 . ?
P2 F7 1.595(7) . ?
P2 F8 1.584(7) . ?
P2 F9 1.569(7) . ?
P2 F10 1.629(7) . ?
P2 F11 1.558(7) . ?
P2 F12 1.554(7) . ?
P1 F1 1.557(8) . ?
P1 F2 1.576(9) . ?
P1 F3 1.580(9) . ?
P1 F4 1.527(9) . ?
P1 F5 1.575(8) . ?
P1 F6 1.580(7) . ?

loop_
_geom_torsion_atom_site_label_1
_geom_torsion_atom_site_label_2
_geom_torsion_atom_site_label_3
_geom_torsion_atom_site_label_4
_geom_torsion
_geom_torsion_site_symmetry_1
_geom_torsion_site_symmetry_2
_geom_torsion_site_symmetry_3
_geom_torsion_site_symmetry_4
_geom_torsion_publ_flag
Fe1 N1 C4 N2 -1.3(9) . . . . ?
Fe1 N1 C4 C3 177.7(6) . . . . ?
Fe1 N1 C5 N4 1.5(10) . . . . ?
Fe1 N1 C5 C6 -178.7(6) . . . . ?
Fe1 N8 C23 N7 -0.2(10) . . . . ?
Fe1 N8 C23 C24 176.2(7) . . . . ?
Fe1 N8 C27 N9 1.7(10) . . . . ?
Fe1 N8 C27 C26 -179.7(7) . . . . ?
O1 C1 C2 C3 -170.9(9) . . . . ?
O1 C1 C2 C6 8.2(14) . . . . ?
O2 C1 C2 C3 9.5(13) . . . . ?
O2 C1 C2 C6 -171.3(8) . . . . ?
O3 C31 C32 C33 -179.8(11) . . . . ?
O4 C38 C39 C40 -178.2(13) . . . . ?
N1 C5 C6 C2 1.7(13) . . . . ?
N2 C7 C8 N3 0.9(10) . . . . ?
N4 C5 C6 C2 -178.5(8) . . . . ?
N4 C11 C12 N5 1.9(10) . . . . ?
N6 C21 C22 N7 -0.2(10) . . . . ?
N7 C23 C24 C25 -179.7(8) . . . . ?
N8 C23 C24 C25 4.3(13) . . . . ?
N10 C17 C18 N9 1.0(11) . . . . ?
N11 C25 C26 C27 176.6(9) . . . . ?
N11 C28 C29 C30 -173.2(9) . . . . ?
N11 C28 C33 C32 171.3(11) . . . . ?
N11 C35 C36 C37 175.4(15) . . . . ?
N11 C35 C40 C39 -170.0(11) . . . . ?
C1 C2 C3 C4 178.5(8) . . . . ?
C1 C2 C6 C5 -179.5(8) . . . . ?
C2 C3 C4 N1 0.3(13) . . . . ?
C2 C3 C4 N2 179.3(8) . . . . ?
C3 C2 C6 C5 -0.3(13) . . . . ?
C4 N1 C5 N4 178.1(7) . . . . ?
C4 N1 C5 C6 -2.1(13) . . . . ?
C4 N2 C7 C8 -176.4(9) . . . . ?
C4 N2 C10 Fe1 -3.0(10) . . . . ?
C4 N2 C10 N3 177.6(7) . . . . ?
C5 N1 C4 N2 -178.0(7) . . . . ?
C5 N1 C4 C3 1.0(12) . . . . ?
C5 N4 C11 C12 177.4(9) . . . . ?
C5 N4 C14 Fe1 0.2(9) . . . . ?
C5 N4 C14 N5 -177.9(7) . . . . ?
C6 C2 C3 C4 -0.7(13) . . . . ?
C7 N2 C4 N1 177.1(8) . . . . ?
C7 N2 C4 C3 -1.9(15) . . . . ?
C7 N2 C10 Fe1 -178.3(6) . . . . ?
C7 N2 C10 N3 2.3(10) . . . . ?
C8 N3 C10 Fe1 179.4(10) . . . . ?
C8 N3 C10 N2 -1.7(10) . . . . ?
C9 N3 C8 C7 178.8(8) . . . . ?
C9 N3 C10 Fe1 1.2(18) . . . . ?
C9 N3 C10 N2 -179.9(8) . . . . ?
C10 Fe1 N1 C4 -0.2(6) . . . . ?
C10 Fe1 N1 C5 176.4(7) . . . . ?
C10 N2 C4 N1 2.8(11) . . . . ?
C10 N2 C4 C3 -176.2(8) . . . . ?
C10 N2 C7 C8 -2.1(11) . . . . ?
C10 N3 C8 C7 0.6(11) . . . . ?
C11 N4 C5 N1 179.3(9) . . . . ?
C11 N4 C5 C6 -0.4(16) . . . . ?
C11 N4 C14 Fe1 179.9(6) . . . . ?
C11 N4 C14 N5 1.8(10) . . . . ?
C12 N5 C14 Fe1 -177.8(8) . . . . ?
C12 N5 C14 N4 -0.5(9) . . . . ?
C13 N5 C12 C11 -172.5(9) . . . . ?
C13 N5 C14 Fe1 -6.3(15) . . . . ?
C13 N5 C14 N4 170.9(8) . . . . ?
C14 Fe1 N1 C4 -177.8(7) . . . . ?
C14 Fe1 N1 C5 -1.1(7) . . . . ?
C14 N4 C5 N1 -1.1(11) . . . . ?
C14 N4 C5 C6 179.2(8) . . . . ?
C14 N4 C11 C12 -2.3(10) . . . . ?
C14 N5 C12 C11 -0.8(10) . . . . ?
C15 N10 C16 Fe1 -12.6(16) . . . . ?
C15 N10 C16 N9 173.2(8) . . . . ?
C15 N10 C17 C18 -174.1(8) . . . . ?
C16 Fe1 N1 C4 94.2(6) . . . . ?
C16 Fe1 N1 C5 -89.2(7) . . . . ?
C16 N9 C18 C17 -1.6(11) . . . . ?
C16 N9 C27 N8 -6.9(11) . . . . ?
C16 N9 C27 C26 174.6(9) . . . . ?
C16 N10 C17 C18 0.0(12) . . . . ?
C17 N10 C16 Fe1 173.2(9) . . . . ?
C17 N10 C16 N9 -1.0(10) . . . . ?
C18 N9 C16 Fe1 -174.8(6) . . . . ?
C18 N9 C16 N10 1.6(9) . . . . ?
C18 N9 C27 N8 177.7(8) . . . . ?
C18 N9 C27 C26 -0.8(16) . . . . ?
C19 Fe1 N1 C4 -88.1(6) . . . . ?
C19 Fe1 N1 C5 88.6(7) . . . . ?
C19 N6 C21 C22 -0.9(11) . . . . ?
C19 N7 C22 C21 1.2(10) . . . . ?
C19 N7 C23 N8 -4.0(11) . . . . ?
C19 N7 C23 C24 179.4(8) . . . . ?
C20 N6 C19 Fe1 -8.5(16) . . . . ?
C20 N6 C19 N7 177.6(8) . . . . ?
C20 N6 C21 C22 -177.0(9) . . . . ?
C21 N6 C19 Fe1 175.4(8) . . . . ?
C21 N6 C19 N7 1.5(10) . . . . ?
C22 N7 C19 Fe1 -177.4(6) . . . . ?
C22 N7 C19 N6 -1.6(10) . . . . ?
C22 N7 C23 N8 -178.8(9) . . . . ?
C22 N7 C23 C24 4.6(16) . . . . ?
C23 N7 C19 Fe1 6.5(10) . . . . ?
C23 N7 C19 N6 -177.7(7) . . . . ?
C23 N7 C22 C21 176.1(9) . . . . ?
C23 N8 C27 N9 -177.3(7) . . . . ?
C23 N8 C27 C26 1.3(14) . . . . ?
C23 C24 C25 N11 -179.7(8) . . . . ?
C23 C24 C25 C26 -0.3(13) . . . . ?
C24 C25 C26 C27 -2.8(14) . . . . ?
C25 N11 C28 C29 -83.3(12) . . . . ?
C25 N11 C28 C33 104.2(12) . . . . ?
C25 N11 C35 C36 91.0(13) . . . . ?
C25 N11 C35 C40 -100.0(13) . . . . ?
C25 C26 C27 N8 2.4(15) . . . . ?
C25 C26 C27 N9 -179.3(9) . . . . ?
C27 N8 C23 N7 178.7(7) . . . . ?
C27 N8 C23 C24 -4.8(13) . . . . ?
C27 N9 C16 Fe1 8.9(10) . . . . ?
C27 N9 C16 N10 -174.7(7) . . . . ?
C27 N9 C18 C17 174.0(9) . . . . ?
C28 N11 C25 C24 5.0(14) . . . . ?
C28 N11 C25 C26 -174.4(9) . . . . ?
C28 N11 C35 C36 -90.7(12) . . . . ?
C28 N11 C35 C40 78.4(15) . . . . ?
C28 C29 C30 C31 2.0(16) . . . . ?
C29 C28 C33 C32 -1.5(17) . . . . ?
C29 C30 C31 O3 178.3(10) . . . . ?
C29 C30 C31 C32 -2.3(17) . . . . ?
C30 C31 C32 C33 0.8(19) . . . . ?
C31 C32 C33 C28 1.2(19) . . . . ?
C33 C28 C29 C30 -0.1(15) . . . . ?
C34 O3 C31 C30 -16.8(18) . . . . ?
C34 O3 C31 C32 163.8(13) . . . . ?
C35 N11 C25 C24 -176.8(10) . . . . ?
C35 N11 C25 C26 3.8(15) . . . . ?
C35 N11 C28 C29 98.5(12) . . . . ?
C35 N11 C28 C33 -74.1(14) . . . . ?
C35 C36 C37 C38 -9(2) . . . . ?
C36 C35 C40 C39 -1.0(19) . . . . ?
C36 C37 C38 O4 -178.8(12) . . . . ?
C36 C37 C38 C39 13(3) . . . . ?
C37 C38 C39 C40 -11(3) . . . . ?
C38 C39 C40 C35 3(2) . . . . ?
C40 C35 C36 C37 5(2) . . . . ?
C41 O4 C38 C37 180.0(13) . . . . ?
C41 O4 C38 C39 -9.1(19) . . . . ?

loop_
_smtbx_masks_void_nr
_smtbx_masks_void_average_x
_smtbx_masks_void_average_y
_smtbx_masks_void_average_z
_smtbx_masks_void_volume
_smtbx_masks_void_count_electrons
_smtbx_masks_void_content
1 -0.001 -0.757 -0.603 1777.2 121.9 ?
2 0.000 0.109 0.296 0.0 0.0 ?
3 0.000 0.891 0.704 0.0 0.0 ?
4 0.017 0.031 0.375 0.0 0.0 ?
5 0.017 0.219 0.767 0.0 0.0 ?
6 0.033 0.359 0.512 0.0 0.0 ?
7 0.033 0.406 0.004 0.0 0.0 ?
8 0.033 0.500 0.717 0.0 0.0 ?
9 0.050 0.188 0.008 0.0 0.0 ?
10 0.067 0.188 0.017 0.0 0.0 ?
11 0.067 0.203 0.008 0.0 0.0 ?
12 0.067 0.656 0.450 0.0 -0.0 ?
13 0.067 0.844 0.504 0.0 0.0 ?
14 0.083 0.203 0.044 0.0 0.0 ?
15 0.083 0.828 0.504 0.0 0.0 ?
16 0.100 0.812 0.504 0.0 0.0 ?
17 0.117 0.859 0.963 0.0 0.0 ?
18 0.142 0.344 0.783 0.0 0.0 ?
19 0.133 0.547 0.133 0.0 -0.0 ?
20 0.133 0.844 0.965 0.0 0.0 ?
21 0.150 0.359 0.787 0.0 0.0 ?
22 0.150 0.375 0.792 0.0 0.0 ?
23 0.167 0.031 0.583 0.0 0.0 ?
24 0.167 0.516 0.133 0.0 0.0 ?
25 0.183 0.062 0.583 0.0 0.0 ?
26 0.183 0.078 0.577 0.0 0.0 ?
27 0.183 0.312 0.237 0.0 0.0 ?
28 0.200 0.062 0.588 0.0 0.0 ?
29 0.200 0.734 0.567 0.0 0.0 ?
30 0.217 0.062 0.592 0.0 0.0 ?
31 0.217 0.219 0.619 0.0 0.0 ?
32 0.217 0.391 0.242 0.0 0.0 ?
33 0.217 0.891 0.246 0.0 0.0 ?
34 0.233 0.406 0.242 0.0 0.0 ?
35 0.233 0.609 0.558 0.0 0.0 ?
36 0.250 0.094 0.933 0.0 0.0 ?
37 0.250 0.188 0.933 0.0 0.0 ?
38 0.250 0.594 0.567 0.0 0.0 ?
39 0.250 0.688 0.567 0.0 0.0 ?
40 0.267 0.109 0.942 0.0 0.0 ?
41 0.267 0.906 0.258 0.0 0.0 ?
42 0.283 0.391 0.254 0.0 0.0 ?
43 0.283 0.562 0.908 0.0 0.0 ?
44 0.283 0.719 0.881 0.0 0.0 ?
45 0.283 0.891 0.258 0.0 0.0 ?
46 0.300 0.234 0.933 0.0 0.0 ?
47 0.300 0.562 0.912 0.0 0.0 ?
48 0.317 0.562 0.917 0.0 0.0 ?
49 0.317 0.578 0.923 0.0 0.0 ?
50 0.317 0.812 0.263 0.0 0.0 ?
51 0.333 0.016 0.367 0.0 0.0 ?
52 0.333 0.531 0.917 0.0 0.0 ?
53 0.358 0.844 0.717 0.0 0.0 ?
54 0.350 0.859 0.713 0.0 0.0 ?
55 0.350 0.875 0.708 0.0 0.0 ?
56 0.367 0.047 0.367 0.0 -0.0 ?
57 0.367 0.344 0.535 0.0 0.0 ?
58 0.383 0.359 0.537 0.0 0.0 ?
59 0.400 0.312 0.996 0.0 0.0 ?
60 0.417 0.328 0.996 0.0 0.0 ?
61 0.417 0.703 0.456 0.0 0.0 ?
62 0.433 0.156 0.050 0.0 -0.0 ?
63 0.433 0.344 0.996 0.0 0.0 ?
64 0.433 0.688 0.483 0.0 0.0 ?
65 0.433 0.703 0.492 0.0 0.0 ?
66 0.450 0.688 0.492 0.0 0.0 ?
67 0.467 0.000 0.783 0.0 0.0 ?
68 0.467 0.859 0.988 0.0 0.0 ?
69 0.467 0.906 0.496 0.0 0.0 ?
70 0.483 0.531 0.125 0.0 0.0 ?
71 0.483 0.719 0.733 0.0 0.0 ?
72 0.500 0.391 0.796 0.0 0.0 ?
73 0.500 0.609 0.204 0.0 0.0 ?
74 0.517 0.281 0.267 0.0 0.0 ?
75 0.517 0.469 0.875 0.0 0.0 ?
76 0.533 0.000 0.217 0.0 0.0 ?
77 0.533 0.094 0.504 0.0 0.0 ?
78 0.533 0.141 0.013 0.0 0.0 ?
79 0.550 0.312 0.508 0.0 0.0 ?
80 0.567 0.297 0.508 0.0 0.0 ?
81 0.567 0.312 0.517 0.0 0.0 ?
82 0.567 0.656 0.004 0.0 0.0 ?
83 0.567 0.844 0.950 0.0 -0.0 ?
84 0.583 0.297 0.544 0.0 0.0 ?
85 0.583 0.672 0.004 0.0 0.0 ?
86 0.600 0.688 0.004 0.0 0.0 ?
87 0.617 0.641 0.463 0.0 0.0 ?
88 0.642 0.156 0.283 0.0 0.0 ?
89 0.633 0.656 0.465 0.0 0.0 ?
90 0.633 0.953 0.633 0.0 -0.0 ?
91 0.650 0.125 0.292 0.0 0.0 ?
92 0.650 0.141 0.287 0.0 0.0 ?
93 0.667 0.469 0.083 0.0 0.0 ?
94 0.667 0.984 0.633 0.0 0.0 ?
95 0.683 0.188 0.738 0.0 0.0 ?
96 0.683 0.422 0.077 0.0 0.0 ?
97 0.683 0.438 0.083 0.0 0.0 ?
98 0.700 0.438 0.087 0.0 0.0 ?
99 0.700 0.766 0.067 0.0 0.0 ?
100 0.717 0.109 0.742 0.0 0.0 ?
101 0.717 0.281 0.119 0.0 0.0 ?
102 0.717 0.438 0.092 0.0 0.0 ?
103 0.717 0.609 0.746 0.0 0.0 ?
104 0.733 0.094 0.742 0.0 0.0 ?
105 0.733 0.891 0.058 0.0 0.0 ?
106 0.750 0.312 0.433 0.0 0.0 ?
107 0.750 0.406 0.433 0.0 0.0 ?
108 0.750 0.812 0.067 0.0 0.0 ?
109 0.750 0.906 0.067 0.0 0.0 ?
110 0.767 0.391 0.442 0.0 0.0 ?
111 0.767 0.594 0.758 0.0 0.0 ?
112 0.783 0.109 0.754 0.0 0.0 ?
113 0.783 0.609 0.758 0.0 0.0 ?
114 0.783 0.781 0.381 0.0 0.0 ?
115 0.783 0.938 0.408 0.0 0.0 ?
116 0.800 0.266 0.433 0.0 0.0 ?
117 0.800 0.938 0.412 0.0 0.0 ?
118 0.817 0.688 0.762 0.0 0.0 ?
119 0.817 0.922 0.423 0.0 0.0 ?
120 0.817 0.938 0.417 0.0 0.0 ?
121 0.833 0.484 0.867 0.0 0.0 ?
122 0.833 0.969 0.417 0.0 0.0 ?
123 0.850 0.625 0.208 0.0 0.0 ?
124 0.850 0.641 0.212 0.0 0.0 ?
125 0.858 0.656 0.217 0.0 0.0 ?
126 0.867 0.156 0.035 0.0 0.0 ?
127 0.867 0.453 0.867 0.0 -0.0 ?
128 0.883 0.141 0.037 0.0 0.0 ?
129 0.900 0.188 0.496 0.0 0.0 ?
130 0.917 0.172 0.496 0.0 0.0 ?
131 0.917 0.797 0.956 0.0 0.0 ?
132 0.933 0.156 0.496 0.0 0.0 ?
133 0.933 0.344 0.550 0.0 -0.0 ?
134 0.933 0.797 0.992 0.0 0.0 ?
135 0.933 0.812 0.983 0.0 0.0 ?
136 0.950 0.812 0.992 0.0 0.0 ?
137 0.967 0.500 0.283 0.0 0.0 ?
138 0.967 0.594 0.996 0.0 0.0 ?
139 0.967 0.641 0.487 0.0 0.0 ?
140 0.983 0.781 0.233 0.0 0.0 ?
141 0.983 0.969 0.625 0.0 0.0 ?
